data_9011162
loop_
_publ_author_name
'Ghose, S.'
'Wan, C.'
'Ulbrich, H. H.'

_publ_section_title
;
 Structural chemistry of borosilicates. I. Garrelsite, NaBa3Si2B7O16(OH)4, a
 silicoborate with the pentaborate [B5O12]9- polyanion
;
_journal_name_full 'Acta Crystallographica, Section B'
_journal_page_first 824
_journal_page_last 832
_journal_paper_doi 10.1107/S0567740876004019
_journal_volume 32
_journal_year 1976
_chemical_compound_source 'South Ouray, Utah'
_chemical_formula_sum 'B7 Ba3 H4 Na O20 Si2'
_chemical_name_mineral Garrelsite
_space_group_IT_number 15
_symmetry_space_group_name_Hall '-C 2yc'
_symmetry_space_group_name_H-M 'C 1 2/c 1'
_cell_angle_alpha 90
_cell_angle_beta 114.21
_cell_angle_gamma 90
_cell_formula_units_Z 4
_cell_length_a 14.639
_cell_length_b 8.466
_cell_length_c 13.438
_cell_volume 1518.946
_database_code_amcsd 0009552
_exptl_crystal_density_diffrn 3.896
_cod_original_formula_sum 'Na Ba3 Si2 B7 O20 H4'
_cod_database_code 9011162

loop_
_space_group_symop_operation_xyz
x,y,z
1/2+x,1/2+y,z
x,-y,1/2+z
1/2+x,1/2-y,1/2+z
-x,y,1/2-z
1/2-x,1/2+y,1/2-z
-x,-y,-z
1/2-x,1/2-y,-z

loop_
_atom_site_aniso_label
_atom_site_aniso_U_11
_atom_site_aniso_U_22
_atom_site_aniso_U_33
_atom_site_aniso_U_12
_atom_site_aniso_U_13
_atom_site_aniso_U_23
Na 0.01030 0.01899 0.01484 -0.00298 0.00497 -0.00095
Ba1 0.00722 0.00817 0.00921 0.00000 0.00207 0.00000
Ba2 0.00885 0.00694 0.00761 -0.00115 0.00390 -0.00032
B1 0.00668 0.00548 0.00731 -0.00029 0.00356 -0.00058
B2 0.00578 0.00621 0.00556 -0.00017 0.00249 0.00100
B3 0.00605 0.00679 0.00845 -0.00011 0.00307 -0.00021
O1 0.00452 0.01009 0.00906 -0.00137 0.00240 0.00142
O2 0.00957 0.00497 0.01050 0.00143 0.00647 0.00068
O3 0.01084 0.00508 0.00571 -0.00269 0.00191 0.00047
O4 0.00822 0.00643 0.00715 -0.00206 0.00174 0.00100
O5 0.00975 0.00566 0.00822 0.00011 0.00473 -0.00116
O6 0.00939 0.00828 0.00616 -0.00424 0.00315 0.00011
O7 0.00397 0.01024 0.00654 0.00092 0.00166 0.00053
O8 0.00479 0.00784 0.00654 -0.00252 0.00158 -0.00063
O-H1 0.00551 0.00875 0.00624 -0.00040 0.00265 0.00147
O-H2 0.01084 0.00777 0.00639 0.00069 0.00381 0.00116

loop_
_atom_site_label
_atom_site_fract_x
_atom_site_fract_y
_atom_site_fract_z
_atom_site_U_iso_or_equiv
_atom_site_type_symbol
_atom_site_attached_hydrogens
Na 0.25000 -0.25000 0.50000 0.01475 Na 0
Ba1 0.00000 0.59316 0.25000 0.00864 Ba 0
Ba2 0.20878 0.06623 0.69714 0.00764 Ba 0
Si 0.36481 0.10344 0.49211 0.00510 Si 0
B1 0.44136 -0.18705 0.46699 0.00627 B 0
B2 0.15777 0.15868 0.38052 0.00579 B 0
B3 0.08095 -0.05896 0.44539 0.00705 B 0
B4 0.00000 0.01509 0.25000 0.00600 B 0
O1 0.04806 0.31989 0.53726 0.00798 O 0
O2 0.38512 -0.08553 0.51380 0.00764 O 0
O3 0.09432 -0.14939 0.53367 0.00769 O 0
O4 0.01130 -0.09158 0.34249 0.00773 O 0
O5 0.35920 0.17100 0.60324 0.00754 O 0
O6 0.14845 0.06169 0.46626 0.00797 O 0
O7 0.23914 0.36016 0.61444 0.00708 O 0
O8 0.09008 0.10786 0.27316 0.00660 O 0
O-H1 0.18539 -0.30397 0.31420 0.00675 O 1
O-H2 0.41549 -0.13809 0.35321 0.00825 O 1

loop_
_cod_changelog_entry_id
_cod_changelog_entry_author
_cod_changelog_entry_date
_cod_changelog_entry_text
1
;cod-tools version 3.8.0
Id: cif_guess_AMCSD_atom_types 9574 2023-05-10 09:00:05Z saulius
;
2023-05-10T18:53:01+03:00
;Derived atom types and hydrogen counts
from atom names that follow the AMCSD naming convention
(Wat == water, O-H == hydroxyl).
;
2
;cod-tools version 3.10.1
Id: cif_fix_AMCSD_aniso_labels 10200 2024-08-01 14:09:44Z saulius
;
2024-08-02T12:21:38+03:00
;Changed the following '_atom_site_aniso_label' values:
'OH1' -> 'O-H1'
'OH2' -> 'O-H2'
;

loop_
_cod_related_entry_id
_cod_related_entry_database
_cod_related_entry_code
1 AMCSD 0009552
